data_4110875
loop_
_publ_author_name
'S\'ebastien Bontemps'
'Ghenwa Bouhadir'
'Karinne Miqueu'
'Didier Bourissou'

_publ_section_title
;
 On the Versatile and Unusual Coordination Behavior of Ambiphilic Ligands
 o-R2P(Ph)BR'2
;
_journal_name_full 'Journal of the American Chemical Society'
_journal_page_first 12056
_journal_page_last 12057
_journal_paper_doi 10.1021/ja0637494
_journal_volume 128
_journal_year 2006
_chemical_formula_sum 'C27 H45 B Cl P Pd'
_chemical_formula_weight 553.26
_chemical_name_systematic
; 
 ? 
;
_space_group_IT_number 14
_symmetry_cell_setting monoclinic
_symmetry_space_group_name_Hall '-P 2yn'
_symmetry_space_group_name_H-M 'P 1 21/n 1'
_atom_sites_solution_hydrogens geom
_atom_sites_solution_primary direct
_atom_sites_solution_secondary difmap
_audit_creation_method SHELXL-97
_cell_angle_alpha 90.00
_cell_angle_beta 97.8960(10)
_cell_angle_gamma 90.00
_cell_formula_units_Z 4
_cell_length_a 8.8669(6)
_cell_length_b 19.9702(15)
_cell_length_c 15.3635(11)
_cell_measurement_reflns_used 5420
_cell_measurement_temperature 133(2)
_cell_measurement_theta_max 26.404
_cell_measurement_theta_min 2.440
_cell_volume 2694.7(3)
_computing_cell_refinement 'Bruker SMART'
_computing_data_collection 'Bruker SMART'
_computing_data_reduction 'Bruker SHELXTL'
_computing_molecular_graphics 'Bruker SHELXTL'
_computing_publication_material 'Bruker SHELXTL'
_computing_structure_refinement 'SHELXL-97 (Sheldrick, 1997)'
_computing_structure_solution 'SHELXS-97 (Sheldrick, 1990)'
_diffrn_ambient_temperature 133(2)
_diffrn_measured_fraction_theta_full 0.995
_diffrn_measured_fraction_theta_max 0.995
_diffrn_measurement_device_type 'Bruker CCD detector'
_diffrn_measurement_method 'phi and omega scans'
_diffrn_radiation_monochromator graphite
_diffrn_radiation_source 'fine-focus sealed tube'
_diffrn_radiation_type MoK\a
_diffrn_radiation_wavelength 0.71073
_diffrn_reflns_av_R_equivalents 0.0197
_diffrn_reflns_av_sigmaI/netI 0.0224
_diffrn_reflns_limit_h_max 11
_diffrn_reflns_limit_h_min -11
_diffrn_reflns_limit_k_max 24
_diffrn_reflns_limit_k_min -20
_diffrn_reflns_limit_l_max 19
_diffrn_reflns_limit_l_min -14
_diffrn_reflns_number 15501
_diffrn_reflns_theta_full 26.40
_diffrn_reflns_theta_max 26.40
_diffrn_reflns_theta_min 1.68
_exptl_absorpt_coefficient_mu 0.860
_exptl_absorpt_correction_T_max 1.000000
_exptl_absorpt_correction_T_min 0.817006
_exptl_absorpt_correction_type semi-empirical
_exptl_absorpt_process_details 'SADABS (Bruker-AXS)'
_exptl_crystal_colour colorless
_exptl_crystal_density_diffrn 1.364
_exptl_crystal_description block
_exptl_crystal_F_000 1160
_exptl_crystal_size_max 0.3
_exptl_crystal_size_mid 0.4
_exptl_crystal_size_min 0.4
_refine_diff_density_max 0.567
_refine_diff_density_min -0.378
_refine_diff_density_rms 0.068
_refine_ls_extinction_method none
_refine_ls_goodness_of_fit_ref 1.072
_refine_ls_hydrogen_treatment mixed
_refine_ls_matrix_type full
_refine_ls_number_parameters 294
_refine_ls_number_reflns 5500
_refine_ls_number_restraints 0
_refine_ls_restrained_S_all 1.072
_refine_ls_R_factor_all 0.0314
_refine_ls_R_factor_gt 0.0251
_refine_ls_shift/su_max 0.001
_refine_ls_shift/su_mean 0.000
_refine_ls_structure_factor_coef Fsqd
_refine_ls_weighting_details 'calc w=1/[\s^2^(Fo^2^)+(0.0330P)^2^+1.9065P] where P=(Fo^2^+2Fc^2^)/3'
_refine_ls_weighting_scheme calc
_refine_ls_wR_factor_gt 0.0629
_refine_ls_wR_factor_ref 0.0663
_reflns_number_gt 4861
_reflns_number_total 5500
_reflns_threshold_expression >2sigma(I)
_cod_data_source_file ja0637494si20060529_104258.cif
_cod_data_source_block 2a
_cod_database_code 4110875

loop_
_symmetry_equiv_pos_as_xyz
'x, y, z'
'-x+1/2, y+1/2, -z+1/2'
'-x, -y, -z'
'x-1/2, -y-1/2, z-1/2'

loop_
_atom_site_label
_atom_site_type_symbol
_atom_site_fract_x
_atom_site_fract_y
_atom_site_fract_z
_atom_site_U_iso_or_equiv
_atom_site_adp_type
_atom_site_occupancy
_atom_site_symmetry_multiplicity
_atom_site_calc_flag
_atom_site_refinement_flags
_atom_site_disorder_assembly
_atom_site_disorder_group
Pd1 Pd 0.322450(17) 0.196383(8) 0.543410(10) 0.01642(6) Uani 1 1 d . . .
Cl1 Cl 0.53790(5) 0.16296(3) 0.64031(3) 0.02050(11) Uani 1 1 d . A .
C1 C 0.1490(3) 0.21800(12) 0.43634(14) 0.0248(5) Uani 1 1 d . A .
H1A H 0.0737 0.1821 0.4192 0.030 Uiso 0.720(7) 1 calc PR A 1
H1B H 0.1036 0.2633 0.4352 0.030 Uiso 0.720(7) 1 calc PR A 1
H1C H 0.0428 0.2097 0.4465 0.030 Uiso 0.280(7) 1 calc PR A 2
H1D H 0.1615 0.2598 0.4035 0.030 Uiso 0.280(7) 1 calc PR A 2
C2 C 0.2891(4) 0.21227(17) 0.4045(2) 0.0260(10) Uani 0.720(7) 1 d P A 1
H2 H 0.3234 0.2484 0.3721 0.031 Uiso 0.720(7) 1 calc PR A 1
C3 C 0.3796(3) 0.15513(13) 0.41890(15) 0.0299(5) Uani 1 1 d . A .
H3A H 0.4869 0.1593 0.4084 0.036 Uiso 0.720(7) 1 calc PR A 1
H3B H 0.3318 0.1119 0.3992 0.036 Uiso 0.720(7) 1 calc PR A 1
H3C H 0.4315 0.1858 0.3820 0.036 Uiso 0.280(7) 1 calc PR A 2
H3D H 0.4208 0.1090 0.4211 0.036 Uiso 0.280(7) 1 calc PR A 2
C2' C 0.2332(11) 0.1608(4) 0.4129(5) 0.028(3) Uani 0.280(7) 1 d P A 2
H2' H 0.1751 0.1230 0.3906 0.034 Uiso 0.280(7) 1 calc PR A 2
C4 C 0.2723(2) 0.20942(10) 0.76971(13) 0.0167(4) Uani 1 1 d . . .
C5 C 0.3537(2) 0.14898(10) 0.79041(13) 0.0166(4) Uani 1 1 d . A .
C6 C 0.3588(2) 0.12723(11) 0.87880(14) 0.0209(4) Uani 1 1 d . . .
H6 H 0.4090 0.0862 0.8952 0.025 Uiso 1 1 calc R A .
C7 C 0.2955(3) 0.16208(12) 0.94231(14) 0.0241(5) Uani 1 1 d . A .
H7 H 0.2993 0.1441 0.9998 0.029 Uiso 1 1 calc R . .
C8 C 0.2260(3) 0.22344(12) 0.92202(14) 0.0239(5) Uani 1 1 d . . .
H8 H 0.1871 0.2493 0.9658 0.029 Uiso 1 1 calc R A .
C9 C 0.2151(2) 0.24605(11) 0.83600(14) 0.0215(4) Uani 1 1 d . A .
H9 H 0.1671 0.2879 0.8214 0.026 Uiso 1 1 calc R . .
P1 P 0.22065(6) 0.24403(3) 0.65827(3) 0.01556(11) Uani 1 1 d . A .
C10 C 0.0096(2) 0.24166(11) 0.63611(14) 0.0205(4) Uani 1 1 d . . .
H10 H -0.0187 0.2600 0.5755 0.025 Uiso 1 1 calc R A .
C11 C -0.0423(3) 0.16858(12) 0.63231(17) 0.0282(5) Uani 1 1 d . A .
H11A H -0.0224 0.1489 0.6912 0.042 Uiso 1 1 calc R . .
H11B H 0.0139 0.1436 0.5922 0.042 Uiso 1 1 calc R . .
H11C H -0.1516 0.1664 0.6111 0.042 Uiso 1 1 calc R . .
C12 C -0.0805(3) 0.28167(14) 0.69522(17) 0.0314(5) Uani 1 1 d . A .
H12A H -0.1880 0.2827 0.6696 0.047 Uiso 1 1 calc R . .
H12B H -0.0410 0.3275 0.7009 0.047 Uiso 1 1 calc R . .
H12C H -0.0709 0.2607 0.7534 0.047 Uiso 1 1 calc R . .
C13 C 0.2758(3) 0.33332(11) 0.66930(14) 0.0219(4) Uani 1 1 d . . .
H13 H 0.2286 0.3531 0.7189 0.026 Uiso 1 1 calc R A .
C14 C 0.2184(3) 0.37193(12) 0.58553(15) 0.0299(5) Uani 1 1 d . A .
H14A H 0.2461 0.4193 0.5935 0.045 Uiso 1 1 calc R . .
H14B H 0.1074 0.3678 0.5729 0.045 Uiso 1 1 calc R . .
H14C H 0.2648 0.3535 0.5364 0.045 Uiso 1 1 calc R . .
C15 C 0.4483(3) 0.33870(13) 0.69097(18) 0.0336(6) Uani 1 1 d . A .
H15A H 0.4960 0.3215 0.6416 0.050 Uiso 1 1 calc R . .
H15B H 0.4828 0.3123 0.7438 0.050 Uiso 1 1 calc R . .
H15C H 0.4769 0.3857 0.7015 0.050 Uiso 1 1 calc R . .
B1 B 0.4354(3) 0.09801(12) 0.72866(15) 0.0172(5) Uani 1 1 d . . .
C16 C 0.3151(2) 0.05464(10) 0.66237(13) 0.0172(4) Uani 1 1 d . A .
H16 H 0.2535 0.0879 0.6239 0.021 Uiso 1 1 calc R . .
C17 C 0.2009(2) 0.01581(11) 0.71063(14) 0.0211(4) Uani 1 1 d . . .
H17A H 0.2561 -0.0188 0.7487 0.025 Uiso 1 1 calc R A .
H17B H 0.1528 0.0470 0.7486 0.025 Uiso 1 1 calc R . .
C18 C 0.0774(3) -0.01770(12) 0.64575(15) 0.0261(5) Uani 1 1 d . A .
H18A H 0.0091 -0.0439 0.6786 0.031 Uiso 1 1 calc R . .
H18B H 0.0157 0.0171 0.6116 0.031 Uiso 1 1 calc R . .
C19 C 0.1469(3) -0.06383(12) 0.58305(16) 0.0304(5) Uani 1 1 d . . .
H19A H 0.1982 -0.1017 0.6166 0.036 Uiso 1 1 calc R A .
H19B H 0.0649 -0.0824 0.5395 0.036 Uiso 1 1 calc R . .
C20 C 0.2615(3) -0.02718(12) 0.53513(15) 0.0273(5) Uani 1 1 d . A .
H20A H 0.2079 0.0069 0.4955 0.033 Uiso 1 1 calc R . .
H20B H 0.3101 -0.0594 0.4987 0.033 Uiso 1 1 calc R . .
C21 C 0.3846(3) 0.00706(11) 0.60006(14) 0.0225(5) Uani 1 1 d . . .
H21A H 0.4535 0.0327 0.5669 0.027 Uiso 1 1 calc R A .
H21B H 0.4458 -0.0275 0.6350 0.027 Uiso 1 1 calc R . .
C22 C 0.5931(2) 0.06123(11) 0.77090(14) 0.0191(4) Uani 1 1 d . A .
H22 H 0.6449 0.0496 0.7190 0.023 Uiso 1 1 calc R . .
C23 C 0.5801(3) -0.00615(11) 0.81874(15) 0.0239(5) Uani 1 1 d . . .
H23A H 0.5374 0.0017 0.8741 0.029 Uiso 1 1 calc R A .
H23B H 0.5098 -0.0362 0.7813 0.029 Uiso 1 1 calc R . .
C24 C 0.7362(3) -0.03982(12) 0.83938(16) 0.0284(5) Uani 1 1 d . A .
H24A H 0.7250 -0.0824 0.8708 0.034 Uiso 1 1 calc R . .
H24B H 0.7755 -0.0504 0.7837 0.034 Uiso 1 1 calc R . .
C25 C 0.8501(3) 0.00471(13) 0.89549(17) 0.0341(6) Uani 1 1 d . . .
H25A H 0.9509 -0.0175 0.9044 0.041 Uiso 1 1 calc R A .
H25B H 0.8168 0.0113 0.9538 0.041 Uiso 1 1 calc R . .
C26 C 0.8638(3) 0.07265(13) 0.85160(17) 0.0318(5) Uani 1 1 d . A .
H26A H 0.9113 0.0665 0.7975 0.038 Uiso 1 1 calc R . .
H26B H 0.9310 0.1021 0.8918 0.038 Uiso 1 1 calc R . .
C27 C 0.7084(2) 0.10630(11) 0.82827(14) 0.0227(5) Uani 1 1 d . . .
H27A H 0.7214 0.1485 0.7964 0.027 Uiso 1 1 calc R A .
H27B H 0.6672 0.1177 0.8831 0.027 Uiso 1 1 calc R . .

loop_
_atom_site_aniso_label
_atom_site_aniso_U_11
_atom_site_aniso_U_22
_atom_site_aniso_U_33
_atom_site_aniso_U_23
_atom_site_aniso_U_13
_atom_site_aniso_U_12
Pd1 0.01780(9) 0.01790(9) 0.01414(9) 0.00070(6) 0.00432(6) 0.00044(6)
Cl1 0.0157(2) 0.0240(3) 0.0221(2) 0.0030(2) 0.00383(18) 0.00049(19)
C1 0.0309(12) 0.0260(12) 0.0164(10) 0.0014(9) -0.0003(9) 0.0010(9)
C2 0.037(2) 0.0270(19) 0.0148(15) 0.0036(12) 0.0076(13) 0.0015(14)
C3 0.0398(14) 0.0347(13) 0.0170(11) -0.0027(9) 0.0106(10) 0.0053(11)
C2' 0.044(5) 0.031(5) 0.009(4) -0.007(3) 0.002(3) -0.005(4)
C4 0.0165(10) 0.0190(10) 0.0143(9) -0.0005(8) 0.0012(8) -0.0013(8)
C5 0.0158(10) 0.0167(10) 0.0171(10) -0.0012(8) 0.0011(7) -0.0029(8)
C6 0.0209(11) 0.0223(11) 0.0193(10) 0.0022(8) 0.0020(8) 0.0008(8)
C7 0.0254(11) 0.0323(13) 0.0149(10) 0.0034(9) 0.0032(8) -0.0022(9)
C8 0.0255(11) 0.0285(12) 0.0183(10) -0.0044(9) 0.0049(9) 0.0019(9)
C9 0.0237(11) 0.0199(11) 0.0209(11) -0.0003(8) 0.0030(8) 0.0036(8)
P1 0.0171(3) 0.0154(3) 0.0142(2) 0.00004(19) 0.00231(19) 0.00080(19)
C10 0.0178(10) 0.0244(11) 0.0191(10) -0.0002(8) 0.0018(8) 0.0038(8)
C11 0.0183(11) 0.0292(12) 0.0378(13) -0.0037(10) 0.0061(9) -0.0040(9)
C12 0.0225(12) 0.0394(14) 0.0333(13) -0.0071(11) 0.0078(10) 0.0090(10)
C13 0.0303(12) 0.0159(10) 0.0196(10) -0.0015(8) 0.0035(9) -0.0013(9)
C14 0.0436(15) 0.0197(11) 0.0252(12) 0.0058(9) 0.0005(10) 0.0002(10)
C15 0.0340(14) 0.0263(13) 0.0389(14) 0.0014(11) -0.0009(11) -0.0124(10)
B1 0.0177(11) 0.0165(11) 0.0176(11) 0.0031(9) 0.0035(9) 0.0003(9)
C16 0.0169(10) 0.0168(10) 0.0174(10) 0.0000(8) 0.0005(8) 0.0004(8)
C17 0.0214(11) 0.0220(11) 0.0199(10) 0.0010(8) 0.0032(8) -0.0031(8)
C18 0.0233(11) 0.0274(12) 0.0269(12) 0.0031(9) 0.0009(9) -0.0077(9)
C19 0.0364(14) 0.0257(12) 0.0272(12) -0.0039(10) -0.0021(10) -0.0098(10)
C20 0.0308(12) 0.0271(12) 0.0230(11) -0.0072(9) 0.0008(9) -0.0041(10)
C21 0.0227(11) 0.0223(11) 0.0227(11) -0.0054(9) 0.0037(9) -0.0004(9)
C22 0.0187(10) 0.0197(10) 0.0185(10) -0.0013(8) 0.0009(8) 0.0014(8)
C23 0.0248(11) 0.0211(11) 0.0249(11) 0.0033(9) 0.0006(9) 0.0035(9)
C24 0.0308(13) 0.0258(12) 0.0270(12) 0.0017(9) -0.0013(10) 0.0098(10)
C25 0.0275(13) 0.0394(15) 0.0317(13) -0.0029(11) -0.0088(10) 0.0134(11)
C26 0.0202(12) 0.0386(14) 0.0349(13) -0.0032(11) -0.0030(10) 0.0028(10)
C27 0.0217(11) 0.0224(11) 0.0230(11) -0.0022(9) -0.0015(9) 0.0013(9)

loop_
_atom_type_symbol
_atom_type_description
_atom_type_scat_dispersion_real
_atom_type_scat_dispersion_imag
_atom_type_scat_source
C C 0.0033 0.0016 'International Tables Vol C Tables 4.2.6.8 and 6.1.1.4'
H H 0.0000 0.0000 'International Tables Vol C Tables 4.2.6.8 and 6.1.1.4'
B B 0.0013 0.0007 'International Tables Vol C Tables 4.2.6.8 and 6.1.1.4'
P P 0.1023 0.0942 'International Tables Vol C Tables 4.2.6.8 and 6.1.1.4'
Cl Cl 0.1484 0.1585 'International Tables Vol C Tables 4.2.6.8 and 6.1.1.4'
Pd Pd -0.9988 1.0072 'International Tables Vol C Tables 4.2.6.8 and 6.1.1.4'

loop_
_geom_angle_atom_site_label_1
_geom_angle_atom_site_label_2
_geom_angle_atom_site_label_3
_geom_angle
C1 Pd1 C2 38.26(11)
C1 Pd1 C2' 39.0(2)
C2 Pd1 C2' 31.1(2)
C1 Pd1 C3 68.56(9)
C2 Pd1 C3 37.44(11)
C2' Pd1 C3 34.4(2)
C1 Pd1 P1 100.99(6)
C2 Pd1 P1 133.69(9)
C2' Pd1 P1 135.5(2)
C3 Pd1 P1 169.48(7)
C1 Pd1 Cl1 168.89(6)
C2 Pd1 Cl1 131.54(9)
C2' Pd1 Cl1 130.8(2)
C3 Pd1 Cl1 100.34(7)
P1 Pd1 Cl1 90.115(19)
B1 Cl1 Pd1 101.10(6)
C2 C1 C2' 48.1(4)
C2 C1 Pd1 70.95(16)
C2' C1 Pd1 71.8(3)
C3 C2 C1 122.0(3)
C3 C2 Pd1 73.88(16)
C1 C2 Pd1 70.79(15)
C2' C3 C2 50.8(4)
C2' C3 Pd1 71.4(3)
C2 C3 Pd1 68.68(15)
C3 C2' C1 127.0(7)
C3 C2' Pd1 74.2(4)
C1 C2' Pd1 69.2(3)
C9 C4 C5 120.24(19)
C9 C4 P1 114.17(15)
C5 C4 P1 125.47(15)
C4 C5 C6 115.02(19)
C4 C5 B1 130.87(18)
C6 C5 B1 114.03(18)
C7 C6 C5 124.0(2)
C6 C7 C8 119.9(2)
C9 C8 C7 118.2(2)
C8 C9 C4 122.4(2)
C4 P1 C13 104.31(10)
C4 P1 C10 106.04(10)
C13 P1 C10 106.76(10)
C4 P1 Pd1 118.96(7)
C13 P1 Pd1 110.06(7)
C10 P1 Pd1 109.96(7)
C12 C10 C11 110.2(2)
C12 C10 P1 118.53(16)
C11 C10 P1 108.78(15)
C15 C13 C14 110.9(2)
C15 C13 P1 109.42(16)
C14 C13 P1 110.88(15)
C16 B1 C5 113.14(17)
C16 B1 C22 117.58(17)
C5 B1 C22 118.37(17)
C16 B1 Cl1 102.87(13)
C5 B1 Cl1 104.45(14)
C22 B1 Cl1 96.23(13)
C21 C16 C17 109.51(17)
C21 C16 B1 115.90(17)
C17 C16 B1 112.65(16)
C18 C17 C16 111.41(17)
C19 C18 C17 111.15(19)
C20 C19 C18 111.74(19)
C19 C20 C21 111.23(19)
C20 C21 C16 111.77(18)
C27 C22 C23 108.83(17)
C27 C22 B1 115.36(17)
C23 C22 B1 117.73(17)
C24 C23 C22 110.89(19)
C25 C24 C23 111.8(2)
C24 C25 C26 110.86(19)
C25 C26 C27 111.7(2)
C26 C27 C22 112.46(19)

loop_
_geom_bond_atom_site_label_1
_geom_bond_atom_site_label_2
_geom_bond_distance
Pd1 C1 2.136(2)
Pd1 C2 2.138(3)
Pd1 C2' 2.172(7)
Pd1 C3 2.205(2)
Pd1 P1 2.2961(5)
Pd1 Cl1 2.3516(5)
Cl1 B1 2.165(2)
C1 C2 1.401(4)
C1 C2' 1.438(9)
C2 C3 1.395(4)
C3 C2' 1.294(9)
C4 C9 1.404(3)
C4 C5 1.419(3)
C4 P1 1.845(2)
C5 C6 1.421(3)
C5 B1 1.628(3)
C6 C7 1.380(3)
C7 C8 1.387(3)
C8 C9 1.387(3)
P1 C13 1.850(2)
P1 C10 1.856(2)
C10 C12 1.517(3)
C10 C11 1.529(3)
C13 C15 1.524(3)
C13 C14 1.526(3)
B1 C16 1.621(3)
B1 C22 1.633(3)
C16 C21 1.536(3)
C16 C17 1.544(3)
C17 C18 1.530(3)
C18 C19 1.523(3)
C19 C20 1.522(3)
C20 C21 1.534(3)
C22 C27 1.544(3)
C22 C23 1.545(3)
C23 C24 1.532(3)
C24 C25 1.521(3)
C25 C26 1.527(4)
C26 C27 1.531(3)
